data_4307164
loop_
_publ_author_name
'Kunhao Li'
'Guo Huang'
'Zhengtao Xu'
'Mingliang Zhang'
'Matthias Zeller'
'Allen D. Hunter'
'Stephen Sin-Yin Chui'
'Chi-Ming Che'
'Wai-Yeung Wong'

_publ_section_title
;
Multiple Bismuth(III)-Thioether Secondary Interactions Integrate
Metalloporphyrin Ligands into Functional Networks
;
_journal_name_full 'Inorganic Chemistry'
_journal_page_first 4844
_journal_page_last 4849
_journal_paper_doi 10.1021/ic061711m
_journal_volume 46
_journal_year 2007
_chemical_formula_sum 'C104 H96 Bi4 Br12 Cu N8 O8 S12'
_chemical_formula_weight 3828.99
_chemical_name_systematic
; 
 ? 
;
_space_group_IT_number 14
_symmetry_cell_setting monoclinic
_symmetry_space_group_name_Hall '-P 2yn'
_symmetry_space_group_name_H-M 'P 1 21/n 1'
_atom_sites_solution_hydrogens geom
_atom_sites_solution_primary direct
_atom_sites_solution_secondary difmap
_audit_creation_method SHELXL-97
_cell_angle_alpha 90.00
_cell_angle_beta 107.134(2)
_cell_angle_gamma 90.00
_cell_formula_units_Z 2
_cell_length_a 13.9490(19)
_cell_length_b 27.592(4)
_cell_length_c 16.714(2)
_cell_measurement_reflns_used 8733
_cell_measurement_temperature 100(2)
_cell_measurement_theta_max 30.49
_cell_measurement_theta_min 2.38
_cell_volume 6147.4(14)
_computing_cell_refinement 'SAINT+ 6.45 (Bruker, 2003)'
_computing_data_collection 'SMART 5.630 (Bruker, 1997-2002)'
_computing_data_reduction 'SAINT+ 6.45'
_computing_molecular_graphics 'SHELXTL 6.10'
_computing_publication_material 'SHELXTL 6.10'
_computing_structure_refinement 'SHELXTL 6.10'
_computing_structure_solution 'SHELXTL 6.10 (Bruker, 2000)'
_diffrn_ambient_temperature 100(2)
_diffrn_measured_fraction_theta_full 1.000
_diffrn_measured_fraction_theta_max 1.000
_diffrn_measurement_device_type 'Bruker AXS SMART APEX CCD diffractometer'
_diffrn_measurement_method 'omega scans'
_diffrn_radiation_monochromator graphite
_diffrn_radiation_source 'fine-focus sealed tube'
_diffrn_radiation_type MoK\a
_diffrn_radiation_wavelength 0.71073
_diffrn_reflns_av_R_equivalents 0.0438
_diffrn_reflns_av_sigmaI/netI 0.0376
_diffrn_reflns_limit_h_max 18
_diffrn_reflns_limit_h_min -18
_diffrn_reflns_limit_k_max 36
_diffrn_reflns_limit_k_min -36
_diffrn_reflns_limit_l_max 22
_diffrn_reflns_limit_l_min -22
_diffrn_reflns_number 62876
_diffrn_reflns_theta_full 28.28
_diffrn_reflns_theta_max 28.28
_diffrn_reflns_theta_min 1.68
_diffrn_standards_decay_% 0
_diffrn_standards_number 0
_exptl_absorpt_coefficient_mu 10.035
_exptl_absorpt_correction_T_max 0.134
_exptl_absorpt_correction_T_min 0.031
_exptl_absorpt_correction_type multi-scan
_exptl_absorpt_process_details '(SADABS in SAINT+; Bruker, 2003)'
_exptl_crystal_colour red
_exptl_crystal_density_diffrn 2.069
_exptl_crystal_density_method 'not measured'
_exptl_crystal_description block
_exptl_crystal_F_000 3626
_exptl_crystal_size_max 0.41
_exptl_crystal_size_mid 0.35
_exptl_crystal_size_min 0.20
_refine_diff_density_max 1.341
_refine_diff_density_min -0.811
_refine_diff_density_rms 0.129
_refine_ls_extinction_method none
_refine_ls_goodness_of_fit_ref 1.044
_refine_ls_hydrogen_treatment constr
_refine_ls_matrix_type full
_refine_ls_number_parameters 737
_refine_ls_number_reflns 15262
_refine_ls_number_restraints 13
_refine_ls_restrained_S_all 1.044
_refine_ls_R_factor_all 0.0348
_refine_ls_R_factor_gt 0.0257
_refine_ls_shift/su_max 0.004
_refine_ls_shift/su_mean 0.000
_refine_ls_structure_factor_coef Fsqd
_refine_ls_weighting_details 'calc w=1/[\s^2^(Fo^2^)+(0.0243P)^2^+4.0985P] where P=(Fo^2^+2Fc^2^)/3'
_refine_ls_weighting_scheme calc
_refine_ls_wR_factor_gt 0.0566
_refine_ls_wR_factor_ref 0.0594
_reflns_number_gt 13162
_reflns_number_total 15262
_reflns_threshold_expression >2sigma(I)
_cod_data_source_file ic061711m-file001_2.cif
_cod_data_source_block 3
_cod_depositor_comments
;
The following automatic conversions were performed:
'_symmetry_cell_setting' value 'Monoclinic' changed to 'monoclinic'
according to '/home/saulius/struct/CIF-dictionaries/cif_core.dic'
dictionary named 'cif_core.dic' version 2.4.1 from 2010-06-29.

Automatic conversion script
Id: cif_fix_enum 1527 2010-12-29 10:47:43Z saulius 
;
_cod_database_code 4307164

loop_
_symmetry_equiv_pos_as_xyz
'x, y, z'
'-x+1/2, y+1/2, -z+1/2'
'-x, -y, -z'
'x-1/2, -y-1/2, z-1/2'

loop_
_atom_site_label
_atom_site_type_symbol
_atom_site_fract_x
_atom_site_fract_y
_atom_site_fract_z
_atom_site_U_iso_or_equiv
_atom_site_adp_type
_atom_site_occupancy
_atom_site_symmetry_multiplicity
_atom_site_calc_flag
_atom_site_refinement_flags
_atom_site_disorder_assembly
_atom_site_disorder_group
Bi1 Bi 0.631757(9) 0.138839(4) 1.024211(7) 0.01484(3) Uani 1 1 d . . .
Bi2 Bi 0.690619(9) 0.184842(4) 0.749328(8) 0.01567(3) Uani 1 1 d . . .
Br1 Br 0.79303(3) 0.081550(13) 1.07518(2) 0.02738(8) Uani 1 1 d . . .
Br2 Br 0.54468(3) 0.100879(13) 1.13105(2) 0.02277(7) Uani 1 1 d . . .
Br3 Br 0.71937(3) 0.209711(13) 1.12614(2) 0.02708(8) Uani 1 1 d . . .
Br4 Br 0.76872(3) 0.264072(13) 0.70833(2) 0.02999(9) Uani 1 1 d . . .
Br5 Br 0.72632(3) 0.214628(12) 0.90792(2) 0.02033(7) Uani 1 1 d . . .
Br6 Br 0.86071(3) 0.135386(13) 0.78645(2) 0.02653(8) Uani 1 1 d . . .
C1 C 0.2982(2) 0.47710(11) 0.87443(19) 0.0136(6) Uani 1 1 d . . .
C2 C 0.2445(3) 0.43896(11) 0.8210(2) 0.0183(7) Uani 1 1 d . . .
H2 H 0.1775 0.4404 0.7851 0.022 Uiso 1 1 calc R . .
C3 C 0.3072(2) 0.40090(11) 0.8314(2) 0.0174(7) Uani 1 1 d . . .
H3 H 0.2930 0.3704 0.8041 0.021 Uiso 1 1 calc R . .
C4 C 0.4001(2) 0.41504(11) 0.89193(19) 0.0134(6) Uani 1 1 d . . .
C5 C 0.4820(2) 0.38463(10) 0.92267(19) 0.0130(6) Uani 1 1 d . . .
C6 C 0.5711(2) 0.39780(10) 0.98161(19) 0.0122(6) Uani 1 1 d . . .
C7 C 0.6548(2) 0.36579(11) 1.0130(2) 0.0146(6) Uani 1 1 d . . .
H7 H 0.6583 0.3327 0.9982 0.018 Uiso 1 1 calc R . .
C8 C 0.7275(2) 0.39137(11) 1.0675(2) 0.0141(6) Uani 1 1 d . . .
H8 H 0.7918 0.3797 1.0985 0.017 Uiso 1 1 calc R . .
C9 C 0.6896(2) 0.43973(10) 1.06999(19) 0.0119(6) Uani 1 1 d . . .
C10 C 0.7422(2) 0.47682(11) 1.12061(19) 0.0133(6) Uani 1 1 d . . .
C11 C 0.4740(2) 0.33311(10) 0.89375(19) 0.0120(6) Uani 1 1 d . . .
C12 C 0.4636(2) 0.29732(11) 0.9492(2) 0.0137(6) Uani 1 1 d . . .
H12 H 0.4593 0.3060 1.0030 0.016 Uiso 1 1 calc R . .
C13 C 0.4597(2) 0.24879(11) 0.92603(19) 0.0128(6) Uani 1 1 d . . .
C14 C 0.4678(2) 0.23627(10) 0.8475(2) 0.0141(6) Uani 1 1 d . . .
C15 C 0.4781(2) 0.27215(11) 0.79155(19) 0.0136(6) Uani 1 1 d . . .
C16 C 0.4795(2) 0.32072(11) 0.8147(2) 0.0156(6) Uani 1 1 d . . .
H16 H 0.4842 0.3454 0.7764 0.019 Uiso 1 1 calc R . .
C17 C 0.4452(3) 0.23185(13) 1.0872(2) 0.0272(8) Uani 1 1 d . . .
H17A H 0.5086 0.2496 1.1074 0.041 Uiso 1 1 calc R . .
H17B H 0.4406 0.2079 1.1292 0.041 Uiso 1 1 calc R . .
H17C H 0.3889 0.2546 1.0773 0.041 Uiso 1 1 calc R . .
C18 C 0.3368(3) 0.16432(13) 0.7719(3) 0.0302(9) Uani 1 1 d . . .
H18A H 0.3009 0.1703 0.8132 0.045 Uiso 1 1 calc R . .
H18B H 0.3257 0.1308 0.7522 0.045 Uiso 1 1 calc R . .
H18C H 0.3121 0.1865 0.7244 0.045 Uiso 1 1 calc R . .
C19 C 0.5056(4) 0.30780(13) 0.6435(2) 0.0331(10) Uani 1 1 d . . .
H19A H 0.4456 0.3280 0.6352 0.050 Uiso 1 1 calc R . .
H19B H 0.5154 0.3004 0.5890 0.050 Uiso 1 1 calc R . .
H19C H 0.5643 0.3253 0.6783 0.050 Uiso 1 1 calc R . .
C20 C 0.8453(2) 0.46578(10) 1.17488(19) 0.0128(6) Uani 1 1 d . . .
C21 C 0.8646(2) 0.46644(10) 1.2618(2) 0.0140(6) Uani 1 1 d . . .
H21 H 0.8138 0.4767 1.2853 0.017 Uiso 1 1 calc R . .
C22 C 0.9583(2) 0.45214(10) 1.31453(19) 0.0131(6) Uani 1 1 d . . .
C23 C 1.0332(2) 0.43802(10) 1.2794(2) 0.0133(6) Uani 1 1 d . . .
C24 C 1.0153(2) 0.43833(10) 1.19207(19) 0.0129(6) Uani 1 1 d . . .
C25 C 0.9213(2) 0.45245(11) 1.1405(2) 0.0141(6) Uani 1 1 d . . .
H25 H 0.9090 0.4530 1.0815 0.017 Uiso 1 1 calc R . .
C26 C 0.8643(3) 0.45663(14) 1.4405(2) 0.0239(8) Uani 1 1 d . . .
H26A H 0.8381 0.4894 1.4250 0.036 Uiso 1 1 calc R . .
H26B H 0.8700 0.4507 1.4995 0.036 Uiso 1 1 calc R . .
H26C H 0.8185 0.4328 1.4056 0.036 Uiso 1 1 calc R . .
C27 C 1.2317(3) 0.46720(13) 1.3560(2) 0.0243(8) Uani 1 1 d . . .
H27A H 1.2409 0.4751 1.3015 0.036 Uiso 1 1 calc R . .
H27B H 1.2968 0.4596 1.3960 0.036 Uiso 1 1 calc R . .
H27C H 1.2019 0.4950 1.3763 0.036 Uiso 1 1 calc R . .
C28 C 1.0646(3) 0.42543(13) 1.0423(2) 0.0226(7) Uani 1 1 d . . .
H28A H 1.0065 0.4039 1.0229 0.034 Uiso 1 1 calc R . .
H28B H 1.1159 0.4161 1.0159 0.034 Uiso 1 1 calc R . .
H28C H 1.0437 0.4590 1.0274 0.034 Uiso 1 1 calc R . .
N3 N 0.4455(4) 0.61638(19) 0.8056(3) 0.0345(13) Uani 0.687(5) 1 d PD A 1
O1 O 0.4903(10) 0.6469(3) 0.8556(7) 0.046(3) Uani 0.687(5) 1 d PD A 1
O2 O 0.3664(4) 0.62372(17) 0.7514(3) 0.0519(15) Uani 0.687(5) 1 d PD A 1
C29 C 0.4899(4) 0.56899(13) 0.8081(3) 0.0186(16) Uani 0.687(5) 1 d PGD A 1
C30 C 0.5830(4) 0.55952(14) 0.8650(3) 0.0245(14) Uani 0.687(5) 1 d PGD A 1
H30 H 0.6160 0.5838 0.9035 0.029 Uiso 0.687(5) 1 calc PR A 1
C31 C 0.6278(3) 0.51448(16) 0.8655(3) 0.0247(14) Uani 0.687(5) 1 d PG A 1
H31 H 0.6914 0.5080 0.9043 0.030 Uiso 0.687(5) 1 calc PR A 1
C32 C 0.5795(4) 0.47891(14) 0.8090(4) 0.030(2) Uani 0.687(5) 1 d PG A 1
H32 H 0.6101 0.4481 0.8094 0.036 Uiso 0.687(5) 1 calc PR A 1
C33 C 0.4864(4) 0.48838(17) 0.7521(4) 0.028(3) Uani 0.687(5) 1 d PG A 1
H33 H 0.4534 0.4641 0.7136 0.033 Uiso 0.687(5) 1 calc PR A 1
C34 C 0.4416(3) 0.53342(18) 0.7516(3) 0.0278(14) Uani 0.687(5) 1 d PGD A 1
H34 H 0.3779 0.5399 0.7127 0.033 Uiso 0.687(5) 1 calc PR A 1
N3B N 0.5255(11) 0.6178(4) 0.8656(8) 0.046(4) Uani 0.313(5) 1 d PD A 2
O1B O 0.6023(9) 0.6236(4) 0.9231(7) 0.060(4) Uani 0.313(5) 1 d PD A 2
O2B O 0.460(2) 0.6485(7) 0.845(2) 0.068(9) Uani 0.313(5) 1 d PD A 2
C29B C 0.5155(10) 0.5706(3) 0.8270(7) 0.020(4) Uani 0.313(5) 1 d PGD A 2
C30B C 0.5864(8) 0.5340(3) 0.8522(6) 0.032(4) Uani 0.313(5) 1 d PGD A 2
H30B H 0.6464 0.5396 0.8962 0.039 Uiso 0.313(5) 1 calc PR A 2
C31B C 0.5695(9) 0.4890(3) 0.8131(9) 0.025(4) Uani 0.313(5) 1 d PG A 2
H31B H 0.6179 0.4639 0.8303 0.030 Uiso 0.313(5) 1 calc PR A 2
C32B C 0.4818(10) 0.4807(3) 0.7487(10) 0.033(6) Uani 0.313(5) 1 d PG A 2
H32B H 0.4702 0.4500 0.7219 0.040 Uiso 0.313(5) 1 calc PR A 2
C33B C 0.4109(7) 0.5173(4) 0.7235(7) 0.028(3) Uani 0.313(5) 1 d PG A 2
H33B H 0.3509 0.5117 0.6795 0.033 Uiso 0.313(5) 1 calc PR A 2
C34B C 0.4278(8) 0.5623(3) 0.7627(7) 0.042(4) Uani 0.313(5) 1 d PGD A 2
H34B H 0.3794 0.5874 0.7454 0.051 Uiso 0.313(5) 1 calc PR A 2
C35 C 0.6390(3) 0.21789(12) 0.4554(2) 0.0192(7) Uani 1 1 d . . .
C36 C 0.7105(3) 0.20305(12) 0.4186(2) 0.0202(7) Uani 1 1 d . . .
H36 H 0.7595 0.1795 0.4446 0.024 Uiso 1 1 calc R . .
C37 C 0.7085(3) 0.22353(13) 0.3426(2) 0.0234(7) Uani 1 1 d . . .
H37 H 0.7570 0.2142 0.3158 0.028 Uiso 1 1 calc R . .
C38 C 0.6361(3) 0.25760(13) 0.3054(2) 0.0259(8) Uani 1 1 d . . .
H38 H 0.6351 0.2714 0.2530 0.031 Uiso 1 1 calc R . .
C39 C 0.5659(3) 0.27164(14) 0.3435(3) 0.0330(9) Uani 1 1 d . . .
H39 H 0.5164 0.2949 0.3172 0.040 Uiso 1 1 calc R . .
C40 C 0.5665(3) 0.25224(14) 0.4199(3) 0.0296(9) Uani 1 1 d . . .
H40 H 0.5187 0.2621 0.4471 0.036 Uiso 1 1 calc R . .
N4 N 0.6396(3) 0.19619(12) 0.53525(19) 0.0277(7) Uani 1 1 d . . .
O3 O 0.5689(2) 0.20412(10) 0.56312(18) 0.0371(7) Uani 1 1 d . . .
O4 O 0.7114(2) 0.17045(10) 0.57242(17) 0.0336(6) Uani 1 1 d . . .
C41 C 0.6158(4) 0.38789(19) 0.4675(3) 0.0524(13) Uani 1 1 d . . .
H41 H 0.5953 0.3780 0.4105 0.063 Uiso 1 1 calc R . .
C42 C 0.5577(4) 0.4190(2) 0.4963(4) 0.0686(18) Uani 1 1 d . . .
H42 H 0.4964 0.4306 0.4594 0.082 Uiso 1 1 calc R . .
C43 C 0.5872(5) 0.4334(2) 0.5770(5) 0.077(2) Uani 1 1 d . . .
H43 H 0.5470 0.4556 0.5964 0.092 Uiso 1 1 calc R . .
C44 C 0.6715(7) 0.4171(3) 0.6292(4) 0.082(3) Uani 1 1 d . . .
H44 H 0.6905 0.4273 0.6860 0.098 Uiso 1 1 calc R . .
C45 C 0.7317(5) 0.3858(2) 0.6033(5) 0.080(3) Uani 1 1 d . . .
H45 H 0.7923 0.3743 0.6413 0.097 Uiso 1 1 calc R . .
C46 C 0.7029(4) 0.37098(19) 0.5202(4) 0.0629(17) Uani 1 1 d . . .
H46 H 0.7437 0.3492 0.5006 0.075 Uiso 1 1 calc R . .
C47 C 0.5919(3) 0.84739(14) 0.6425(3) 0.0319(9) Uani 1 1 d . . .
H47 H 0.5773 0.8137 0.6412 0.038 Uiso 1 1 calc R . .
C48 C 0.6654(3) 0.86396(13) 0.6097(3) 0.0303(9) Uani 1 1 d . . .
H48 H 0.7016 0.8418 0.5860 0.036 Uiso 1 1 calc R . .
C49 C 0.6864(3) 0.91309(14) 0.6113(2) 0.0288(8) Uani 1 1 d . . .
H49 H 0.7366 0.9248 0.5883 0.035 Uiso 1 1 calc R . .
C50 C 0.6339(3) 0.94500(13) 0.6466(2) 0.0313(9) Uani 1 1 d . . .
H50 H 0.6483 0.9787 0.6480 0.038 Uiso 1 1 calc R . .
C51 C 0.5610(3) 0.92809(16) 0.6796(2) 0.0351(10) Uani 1 1 d . . .
H51 H 0.5254 0.9501 0.7042 0.042 Uiso 1 1 calc R . .
C52 C 0.5393(3) 0.87914(16) 0.6770(2) 0.0344(9) Uani 1 1 d . . .
H52 H 0.4883 0.8675 0.6991 0.041 Uiso 1 1 calc R . .
N1 N 0.39357(19) 0.46236(9) 0.91760(16) 0.0120(5) Uani 1 1 d . . .
N2 N 0.59299(19) 0.44287(9) 1.01742(15) 0.0120(5) Uani 1 1 d . . .
S1 S 0.44062(6) 0.20130(3) 0.99066(5) 0.01654(16) Uani 1 1 d . . .
S2 S 0.46968(6) 0.17431(3) 0.81975(5) 0.01691(16) Uani 1 1 d . . .
S3 S 0.48997(7) 0.25234(3) 0.69459(5) 0.01906(17) Uani 1 1 d . . .
S4 S 0.98605(6) 0.45112(3) 1.42458(5) 0.01610(16) Uani 1 1 d . . .
S5 S 1.14896(6) 0.41522(3) 1.34479(5) 0.01341(15) Uani 1 1 d . . .
S6 S 1.11544(6) 0.42049(3) 1.15445(5) 0.01569(16) Uani 1 1 d . . .
Cu1 Cu 0.5000 0.5000 1.0000 0.00991(10) Uani 1 2 d S . .

loop_
_atom_site_aniso_label
_atom_site_aniso_U_11
_atom_site_aniso_U_22
_atom_site_aniso_U_33
_atom_site_aniso_U_23
_atom_site_aniso_U_13
_atom_site_aniso_U_12
Bi1 0.01642(6) 0.01597(6) 0.01069(6) -0.00106(4) 0.00173(5) -0.00083(4)
Bi2 0.01516(6) 0.01683(6) 0.01673(6) -0.00447(4) 0.00735(5) -0.00374(4)
Br1 0.02147(18) 0.03101(18) 0.02341(18) 0.00010(14) -0.00310(14) 0.00732(14)
Br2 0.02574(18) 0.02780(17) 0.01354(16) 0.00601(13) 0.00389(13) -0.00206(14)
Br3 0.02773(19) 0.03244(19) 0.02116(18) -0.01399(14) 0.00732(15) -0.01083(15)
Br4 0.0364(2) 0.02813(18) 0.0294(2) -0.00207(15) 0.01596(17) -0.01587(16)
Br5 0.02428(18) 0.02053(16) 0.01707(16) -0.00569(12) 0.00748(13) -0.00668(13)
Br6 0.01333(16) 0.03095(18) 0.0368(2) -0.00649(15) 0.00969(15) -0.00175(14)
C1 0.0112(15) 0.0138(14) 0.0133(15) -0.0018(11) -0.0004(12) -0.0003(12)
C2 0.0152(16) 0.0165(15) 0.0171(16) -0.0031(12) -0.0048(13) 0.0018(13)
C3 0.0174(16) 0.0125(14) 0.0179(16) -0.0039(12) -0.0017(13) 0.0000(12)
C4 0.0137(15) 0.0126(14) 0.0121(15) -0.0025(11) 0.0010(12) 0.0004(12)
C5 0.0141(15) 0.0110(14) 0.0128(15) -0.0012(11) 0.0024(12) 0.0004(12)
C6 0.0118(15) 0.0092(13) 0.0145(15) 0.0005(11) 0.0020(12) -0.0003(11)
C7 0.0153(16) 0.0099(13) 0.0174(16) -0.0005(11) 0.0029(13) 0.0021(12)
C8 0.0135(15) 0.0117(14) 0.0160(15) 0.0014(11) 0.0027(12) 0.0042(12)
C9 0.0109(14) 0.0120(13) 0.0104(14) 0.0013(11) -0.0003(12) 0.0019(11)
C10 0.0112(15) 0.0127(14) 0.0143(15) 0.0011(11) 0.0008(12) 0.0007(11)
C11 0.0067(13) 0.0118(14) 0.0152(15) -0.0013(11) -0.0003(12) 0.0007(11)
C12 0.0111(15) 0.0143(14) 0.0144(15) -0.0036(12) 0.0018(12) 0.0012(12)
C13 0.0136(15) 0.0112(13) 0.0128(15) 0.0021(11) 0.0027(12) 0.0019(11)
C14 0.0152(15) 0.0099(13) 0.0158(15) -0.0009(11) 0.0024(12) 0.0033(12)
C15 0.0156(15) 0.0126(14) 0.0124(15) -0.0030(11) 0.0037(12) 0.0030(12)
C16 0.0163(16) 0.0124(14) 0.0174(16) 0.0040(12) 0.0040(13) 0.0032(12)
C17 0.042(2) 0.0235(18) 0.0216(19) 0.0016(14) 0.0182(17) 0.0083(16)
C18 0.030(2) 0.0189(17) 0.035(2) -0.0098(15) -0.0009(17) -0.0022(15)
C19 0.060(3) 0.0207(18) 0.027(2) 0.0079(15) 0.024(2) 0.0102(18)
C20 0.0130(15) 0.0081(13) 0.0153(15) -0.0010(11) 0.0009(12) -0.0022(11)
C21 0.0115(15) 0.0117(14) 0.0167(16) -0.0006(12) 0.0010(12) 0.0024(11)
C22 0.0144(15) 0.0091(13) 0.0133(15) -0.0015(11) 0.0001(12) -0.0001(11)
C23 0.0115(15) 0.0079(13) 0.0162(15) 0.0008(11) -0.0028(12) -0.0005(11)
C24 0.0106(15) 0.0105(13) 0.0161(15) 0.0002(11) 0.0017(12) -0.0003(11)
C25 0.0134(15) 0.0127(14) 0.0136(15) -0.0007(11) -0.0002(12) -0.0017(12)
C26 0.0187(18) 0.036(2) 0.0183(17) -0.0015(15) 0.0070(14) 0.0066(15)
C27 0.0201(18) 0.0245(17) 0.0244(19) 0.0021(14) 0.0004(15) -0.0086(14)
C28 0.0223(18) 0.0302(18) 0.0136(16) 0.0039(14) 0.0026(14) 0.0080(15)
N3 0.043(3) 0.037(3) 0.034(3) 0.014(2) 0.027(3) 0.016(3)
O1 0.079(8) 0.030(4) 0.045(4) -0.002(3) 0.041(4) 0.005(4)
O2 0.042(3) 0.056(3) 0.061(3) 0.026(3) 0.020(3) 0.031(2)
C29 0.015(3) 0.028(3) 0.014(3) 0.002(2) 0.006(3) 0.000(2)
C30 0.031(4) 0.025(3) 0.020(3) 0.005(2) 0.010(3) 0.001(3)
C31 0.024(3) 0.023(3) 0.027(3) 0.012(2) 0.008(3) 0.007(2)
C32 0.027(4) 0.033(3) 0.032(5) -0.001(3) 0.013(4) 0.001(3)
C33 0.035(6) 0.025(3) 0.022(5) -0.001(3) 0.008(5) -0.007(4)
C34 0.020(3) 0.042(4) 0.020(3) 0.002(3) 0.005(3) -0.008(3)
N3B 0.082(12) 0.028(7) 0.039(8) -0.013(6) 0.036(8) -0.027(7)
O1B 0.070(9) 0.074(8) 0.047(7) -0.031(6) 0.034(6) -0.046(7)
O2B 0.073(17) 0.037(11) 0.13(2) -0.014(11) 0.081(15) 0.000(8)
C29B 0.015(7) 0.026(7) 0.012(7) -0.003(5) -0.006(6) -0.001(5)
C30B 0.044(10) 0.029(9) 0.032(8) -0.001(7) 0.023(7) -0.010(8)
C31B 0.031(10) 0.024(6) 0.029(10) 0.001(6) 0.022(8) 0.000(6)
C32B 0.022(12) 0.035(9) 0.045(15) -0.004(9) 0.014(11) -0.007(8)
C33B 0.019(7) 0.027(7) 0.034(8) -0.019(6) 0.005(6) -0.007(5)
C34B 0.072(13) 0.022(7) 0.045(10) -0.014(7) 0.035(10) -0.011(8)
C35 0.0252(18) 0.0174(15) 0.0151(16) -0.0054(12) 0.0060(14) -0.0062(13)
C36 0.0216(18) 0.0213(16) 0.0167(16) 0.0000(13) 0.0040(14) 0.0021(14)
C37 0.0240(19) 0.0281(18) 0.0190(17) -0.0032(14) 0.0081(15) 0.0002(15)
C38 0.032(2) 0.0212(17) 0.0212(18) -0.0003(14) 0.0036(16) -0.0012(15)
C39 0.034(2) 0.0253(19) 0.037(2) 0.0027(17) 0.0056(18) 0.0111(17)
C40 0.027(2) 0.031(2) 0.034(2) -0.0043(16) 0.0138(17) 0.0069(16)
N4 0.0353(19) 0.0308(17) 0.0197(16) -0.0084(13) 0.0124(15) -0.0141(15)
O3 0.0476(19) 0.0403(16) 0.0327(16) -0.0100(13) 0.0262(14) -0.0098(14)
O4 0.0379(17) 0.0402(16) 0.0209(14) 0.0039(12) 0.0058(12) -0.0081(13)
C41 0.060(3) 0.059(3) 0.035(3) -0.008(2) 0.010(2) 0.008(3)
C42 0.037(3) 0.066(4) 0.088(5) -0.027(3) -0.004(3) 0.008(3)
C43 0.083(5) 0.073(4) 0.100(5) -0.047(4) 0.066(5) -0.035(4)
C44 0.128(7) 0.077(5) 0.034(3) -0.010(3) 0.016(4) -0.080(5)
C45 0.054(4) 0.065(4) 0.088(5) 0.049(4) -0.032(4) -0.035(3)
C46 0.052(3) 0.046(3) 0.103(5) 0.013(3) 0.042(4) 0.008(3)
C47 0.034(2) 0.0237(18) 0.031(2) 0.0049(16) -0.0009(18) -0.0019(16)
C48 0.028(2) 0.0239(18) 0.035(2) -0.0062(16) 0.0035(17) 0.0030(16)
C49 0.028(2) 0.032(2) 0.026(2) -0.0050(16) 0.0057(16) -0.0079(16)
C50 0.042(2) 0.0217(18) 0.0223(19) -0.0039(15) -0.0028(17) -0.0020(17)
C51 0.037(2) 0.044(2) 0.023(2) -0.0058(17) 0.0051(18) 0.0099(19)
C52 0.030(2) 0.048(2) 0.023(2) 0.0036(18) 0.0060(17) -0.0033(19)
N1 0.0106(12) 0.0098(11) 0.0127(13) -0.0007(9) -0.0009(10) 0.0008(10)
N2 0.0132(13) 0.0109(12) 0.0094(12) 0.0001(9) -0.0004(10) -0.0007(10)
S1 0.0202(4) 0.0134(3) 0.0177(4) 0.0020(3) 0.0080(3) -0.0007(3)
S2 0.0243(4) 0.0094(3) 0.0166(4) -0.0014(3) 0.0053(3) 0.0034(3)
S3 0.0294(5) 0.0156(4) 0.0137(4) 0.0000(3) 0.0088(3) 0.0057(3)
S4 0.0154(4) 0.0184(4) 0.0117(4) -0.0021(3) -0.0003(3) 0.0047(3)
S5 0.0099(4) 0.0142(3) 0.0132(4) 0.0030(3) -0.0012(3) 0.0004(3)
S6 0.0131(4) 0.0188(4) 0.0142(4) 0.0039(3) 0.0026(3) 0.0023(3)
Cu1 0.0093(2) 0.0087(2) 0.0095(2) -0.00095(18) -0.00071(19) 0.00159(18)

loop_
_atom_type_symbol
_atom_type_description
_atom_type_scat_dispersion_real
_atom_type_scat_dispersion_imag
_atom_type_scat_source
C C 0.0033 0.0016 'International Tables Vol C Tables 4.2.6.8 and 6.1.1.4'
H H 0.0000 0.0000 'International Tables Vol C Tables 4.2.6.8 and 6.1.1.4'
N N 0.0061 0.0033 'International Tables Vol C Tables 4.2.6.8 and 6.1.1.4'
S S 0.1246 0.1234 'International Tables Vol C Tables 4.2.6.8 and 6.1.1.4'
Cu Cu 0.3201 1.2651 'International Tables Vol C Tables 4.2.6.8 and 6.1.1.4'
Br Br -0.2901 2.4595 'International Tables Vol C Tables 4.2.6.8 and 6.1.1.4'
Bi Bi -4.1077 10.2566 'International Tables Vol C Tables 4.2.6.8 and 6.1.1.4'
O O 0.0106 0.0060 'International Tables Vol C Tables 4.2.6.8 and 6.1.1.4'

loop_
_geom_angle_atom_site_label_1
_geom_angle_atom_site_label_2
_geom_angle_atom_site_label_3
_geom_angle
_geom_angle_site_symmetry_1
_geom_angle_site_symmetry_3
_geom_angle_publ_flag
Br3 Bi1 Br2 94.284(14) . . ?
Br3 Bi1 Br1 92.643(15) . . ?
Br2 Bi1 Br1 93.507(15) . . ?
Br3 Bi1 S1 85.102(19) . . ?
Br2 Bi1 S1 78.482(19) . . ?
Br1 Bi1 S1 171.465(18) . . ?
Br3 Bi1 S2 116.632(17) . . ?
Br2 Bi1 S2 117.263(19) . . ?
Br1 Bi1 S2 133.688(16) . . ?
S1 Bi1 S2 54.08(2) . . ?
Br4 Bi2 Br6 94.494(16) . . ?
Br4 Bi2 Br5 91.857(13) . . ?
Br6 Bi2 Br5 91.932(12) . . ?
Br4 Bi2 O4 72.11(5) . . ?
Br6 Bi2 O4 80.05(6) . . ?
Br5 Bi2 O4 161.26(5) . . ?
Br4 Bi2 O3 75.12(5) . . ?
Br6 Bi2 O3 120.56(5) . . ?
Br5 Bi2 O3 145.35(5) . . ?
O4 Bi2 O3 40.73(8) . . ?
Br4 Bi2 S3 80.72(2) . . ?
Br6 Bi2 S3 174.971(18) . . ?
Br5 Bi2 S3 89.792(17) . . ?
O4 Bi2 S3 96.90(6) . . ?
O3 Bi2 S3 56.83(6) . . ?
Br4 Bi2 S2 127.660(16) . . ?
Br6 Bi2 S2 132.253(17) . . ?
Br5 Bi2 S2 68.329(16) . . ?
O4 Bi2 S2 129.17(6) . . ?
O3 Bi2 S2 94.16(6) . . ?
S3 Bi2 S2 52.73(2) . . ?
N1 C1 C10 125.5(3) . 3_667 ?
N1 C1 C2 110.8(3) . . ?
C10 C1 C2 123.7(3) 3_667 . ?
C3 C2 C1 106.9(3) . . ?
C3 C2 H2 126.6 . . ?
C1 C2 H2 126.6 . . ?
C2 C3 C4 107.2(3) . . ?
C2 C3 H3 126.4 . . ?
C4 C3 H3 126.4 . . ?
N1 C4 C5 125.2(3) . . ?
N1 C4 C3 110.1(3) . . ?
C5 C4 C3 124.5(3) . . ?
C6 C5 C4 124.9(3) . . ?
C6 C5 C11 116.4(3) . . ?
C4 C5 C11 118.7(3) . . ?
N2 C6 C5 125.7(3) . . ?
N2 C6 C7 110.2(3) . . ?
C5 C6 C7 124.1(3) . . ?
C8 C7 C6 107.2(3) . . ?
C8 C7 H7 126.4 . . ?
C6 C7 H7 126.4 . . ?
C7 C8 C9 107.2(3) . . ?
C7 C8 H8 126.4 . . ?
C9 C8 H8 126.4 . . ?
N2 C9 C10 125.7(3) . . ?
N2 C9 C8 109.8(3) . . ?
C10 C9 C8 124.5(3) . . ?
C9 C10 C1 123.6(3) . 3_667 ?
C9 C10 C20 117.5(3) . . ?
C1 C10 C20 118.8(3) 3_667 . ?
C16 C11 C12 120.3(3) . . ?
C16 C11 C5 121.5(3) . . ?
C12 C11 C5 118.2(3) . . ?
C13 C12 C11 120.1(3) . . ?
C13 C12 H12 120.0 . . ?
C11 C12 H12 120.0 . . ?
C12 C13 C14 119.6(3) . . ?
C12 C13 S1 123.0(2) . . ?
C14 C13 S1 117.4(2) . . ?
C13 C14 C15 120.5(3) . . ?
C13 C14 S2 119.8(2) . . ?
C15 C14 S2 119.7(2) . . ?
C16 C15 C14 119.4(3) . . ?
C16 C15 S3 123.8(2) . . ?
C14 C15 S3 116.8(2) . . ?
C11 C16 C15 120.1(3) . . ?
C11 C16 H16 120.0 . . ?
C15 C16 H16 120.0 . . ?
S1 C17 H17A 109.5 . . ?
S1 C17 H17B 109.5 . . ?
H17A C17 H17B 109.5 . . ?
S1 C17 H17C 109.5 . . ?
H17A C17 H17C 109.5 . . ?
H17B C17 H17C 109.5 . . ?
S2 C18 H18A 109.5 . . ?
S2 C18 H18B 109.5 . . ?
H18A C18 H18B 109.5 . . ?
S2 C18 H18C 109.5 . . ?
H18A C18 H18C 109.5 . . ?
H18B C18 H18C 109.5 . . ?
S3 C19 H19A 109.5 . . ?
S3 C19 H19B 109.5 . . ?
H19A C19 H19B 109.5 . . ?
S3 C19 H19C 109.5 . . ?
H19A C19 H19C 109.5 . . ?
H19B C19 H19C 109.5 . . ?
C25 C20 C21 119.6(3) . . ?
C25 C20 C10 121.2(3) . . ?
C21 C20 C10 119.1(3) . . ?
C20 C21 C22 120.6(3) . . ?
C20 C21 H21 119.7 . . ?
C22 C21 H21 119.7 . . ?
C23 C22 C21 119.3(3) . . ?
C23 C22 S4 118.2(2) . . ?
C21 C22 S4 122.5(2) . . ?
C22 C23 C24 120.5(3) . . ?
C22 C23 S5 119.8(2) . . ?
C24 C23 S5 119.5(2) . . ?
C25 C24 C23 119.3(3) . . ?
C25 C24 S6 123.8(2) . . ?
C23 C24 S6 116.8(2) . . ?
C24 C25 C20 120.6(3) . . ?
C24 C25 H25 119.7 . . ?
C20 C25 H25 119.7 . . ?
S4 C26 H26A 109.5 . . ?
S4 C26 H26B 109.5 . . ?
H26A C26 H26B 109.5 . . ?
S4 C26 H26C 109.5 . . ?
H26A C26 H26C 109.5 . . ?
H26B C26 H26C 109.5 . . ?
S5 C27 H27A 109.5 . . ?
S5 C27 H27B 109.5 . . ?
H27A C27 H27B 109.5 . . ?
S5 C27 H27C 109.5 . . ?
H27A C27 H27C 109.5 . . ?
H27B C27 H27C 109.5 . . ?
S6 C28 H28A 109.5 . . ?
S6 C28 H28B 109.5 . . ?
H28A C28 H28B 109.5 . . ?
S6 C28 H28C 109.5 . . ?
H28A C28 H28C 109.5 . . ?
H28B C28 H28C 109.5 . . ?
O1 N3 O2 124.2(7) . . ?
O1 N3 C29 118.5(7) . . ?
O2 N3 C29 117.3(5) . . ?
C30 C29 C34 120.0 . . ?
C30 C29 N3 119.8(4) . . ?
C34 C29 N3 120.2(4) . . ?
C31 C30 C29 120.0 . . ?
C31 C30 H30 120.0 . . ?
C29 C30 H30 120.0 . . ?
C30 C31 C32 120.0 . . ?
C30 C31 H31 120.0 . . ?
C32 C31 H31 120.0 . . ?
C33 C32 C31 120.0 . . ?
C33 C32 H32 120.0 . . ?
C31 C32 H32 120.0 . . ?
C32 C33 C34 120.0 . . ?
C32 C33 H33 120.0 . . ?
C34 C33 H33 120.0 . . ?
C33 C34 C29 120.0 . . ?
C33 C34 H34 120.0 . . ?
C29 C34 H34 120.0 . . ?
O2B N3B O1B 122.8(15) . . ?
O2B N3B C29B 122.4(14) . . ?
O1B N3B C29B 114.8(14) . . ?
C30B C29B C34B 120.0 . . ?
C30B C29B N3B 123.7(10) . . ?
C34B C29B N3B 116.2(10) . . ?
C29B C30B C31B 120.0 . . ?
C29B C30B H30B 120.0 . . ?
C31B C30B H30B 120.0 . . ?
C32B C31B C30B 120.0 . . ?
C32B C31B H31B 120.0 . . ?
C30B C31B H31B 120.0 . . ?
C31B C32B C33B 120.0 . . ?
C31B C32B H32B 120.0 . . ?
C33B C32B H32B 120.0 . . ?
C34B C33B C32B 120.0 . . ?
C34B C33B H33B 120.0 . . ?
C32B C33B H33B 120.0 . . ?
C33B C34B C29B 120.0 . . ?
C33B C34B H34B 120.0 . . ?
C29B C34B H34B 120.0 . . ?
C36 C35 C40 123.0(3) . . ?
C36 C35 N4 118.4(3) . . ?
C40 C35 N4 118.6(3) . . ?
C35 C36 C37 117.8(3) . . ?
C35 C36 H36 121.1 . . ?
C37 C36 H36 121.1 . . ?
C36 C37 C38 120.3(3) . . ?
C36 C37 H37 119.8 . . ?
C38 C37 H37 119.8 . . ?
C39 C38 C37 120.5(4) . . ?
C39 C38 H38 119.7 . . ?
C37 C38 H38 119.7 . . ?
C38 C39 C40 120.6(4) . . ?
C38 C39 H39 119.7 . . ?
C40 C39 H39 119.7 . . ?
C39 C40 C35 117.8(4) . . ?
C39 C40 H40 121.1 . . ?
C35 C40 H40 121.1 . . ?
O3 N4 O4 122.3(3) . . ?
O3 N4 C35 119.0(3) . . ?
O4 N4 C35 118.7(3) . . ?
N4 O3 Bi2 94.9(2) . . ?
N4 O4 Bi2 96.7(2) . . ?
C46 C41 C42 120.0(5) . . ?
C46 C41 H41 120.0 . . ?
C42 C41 H41 120.0 . . ?
C43 C42 C41 120.1(6) . . ?
C43 C42 H42 120.0 . . ?
C41 C42 H42 120.0 . . ?
C44 C43 C42 120.7(6) . . ?
C44 C43 H43 119.7 . . ?
C42 C43 H43 119.7 . . ?
C43 C44 C45 121.2(6) . . ?
C43 C44 H44 119.4 . . ?
C45 C44 H44 119.4 . . ?
C44 C45 C46 118.8(5) . . ?
C44 C45 H45 120.6 . . ?
C46 C45 H45 120.6 . . ?
C41 C46 C45 119.2(6) . . ?
C41 C46 H46 120.4 . . ?
C45 C46 H46 120.4 . . ?
C52 C47 C48 120.5(4) . . ?
C52 C47 H47 119.7 . . ?
C48 C47 H47 119.7 . . ?
C47 C48 C49 119.7(4) . . ?
C47 C48 H48 120.1 . . ?
C49 C48 H48 120.1 . . ?
C50 C49 C48 119.7(4) . . ?
C50 C49 H49 120.2 . . ?
C48 C49 H49 120.2 . . ?
C51 C50 C49 120.2(4) . . ?
C51 C50 H50 119.9 . . ?
C49 C50 H50 119.9 . . ?
C50 C51 C52 120.0(4) . . ?
C50 C51 H51 120.0 . . ?
C52 C51 H51 120.0 . . ?
C47 C52 C51 119.8(4) . . ?
C47 C52 H52 120.1 . . ?
C51 C52 H52 120.1 . . ?
C1 N1 C4 104.9(2) . . ?
C1 N1 Cu1 128.1(2) . . ?
C4 N1 Cu1 127.0(2) . . ?
C6 N2 C9 105.7(2) . . ?
C6 N2 Cu1 126.6(2) . . ?
C9 N2 Cu1 127.6(2) . . ?
C13 S1 C17 103.17(16) . . ?
C13 S1 Bi1 104.36(11) . . ?
C17 S1 Bi1 107.31(13) . . ?
C14 S2 C18 99.82(16) . . ?
C14 S2 Bi2 94.99(11) . . ?
C18 S2 Bi2 136.67(14) . . ?
C14 S2 Bi1 93.81(10) . . ?
C18 S2 Bi1 130.32(14) . . ?
Bi2 S2 Bi1 88.51(2) . . ?
C15 S3 C19 103.32(16) . . ?
C15 S3 Bi2 102.97(11) . . ?
C19 S3 Bi2 113.93(15) . . ?
C22 S4 C26 103.05(16) . . ?
C23 S5 C27 102.61(15) . . ?
C24 S6 C28 103.83(16) . . ?
N1 Cu1 N1 180.00(12) 3_667 . ?
N1 Cu1 N2 89.49(10) 3_667 . ?
N1 Cu1 N2 90.51(10) . . ?
N1 Cu1 N2 90.51(10) 3_667 3_667 ?
N1 Cu1 N2 89.49(10) . 3_667 ?
N2 Cu1 N2 180.000(1) . 3_667 ?

loop_
_geom_bond_atom_site_label_1
_geom_bond_atom_site_label_2
_geom_bond_distance
_geom_bond_site_symmetry_2
_geom_bond_publ_flag
Bi1 Br3 2.6444(4) . ?
Bi1 Br2 2.6531(4) . ?
Bi1 Br1 2.6751(5) . ?
Bi1 S1 3.0842(9) . ?
Bi1 S2 3.6326(9) . ?
Bi2 Br4 2.6221(4) . ?
Bi2 Br6 2.6474(5) . ?
Bi2 Br5 2.6781(5) . ?
Bi2 O4 3.081(3) . ?
Bi2 O3 3.121(3) . ?
Bi2 S3 3.2605(9) . ?
Bi2 S2 3.6201(10) . ?
C1 N1 1.375(4) . ?
C1 C10 1.403(4) 3_667 ?
C1 C2 1.440(4) . ?
C2 C3 1.345(4) . ?
C2 H2 0.9500 . ?
C3 C4 1.443(4) . ?
C3 H3 0.9500 . ?
C4 N1 1.386(4) . ?
C4 C5 1.388(4) . ?
C5 C6 1.388(4) . ?
C5 C11 1.495(4) . ?
C6 N2 1.375(4) . ?
C6 C7 1.435(4) . ?
C7 C8 1.346(4) . ?
C7 H7 0.9500 . ?
C8 C9 1.441(4) . ?
C8 H8 0.9500 . ?
C9 N2 1.377(4) . ?
C9 C10 1.392(4) . ?
C10 C1 1.403(4) 3_667 ?
C10 C20 1.488(4) . ?
C11 C16 1.388(4) . ?
C11 C12 1.391(4) . ?
C12 C13 1.391(4) . ?
C12 H12 0.9500 . ?
C13 C14 1.394(4) . ?
C13 S1 1.767(3) . ?
C14 C15 1.398(4) . ?
C14 S2 1.774(3) . ?
C15 C16 1.394(4) . ?
C15 S3 1.764(3) . ?
C16 H16 0.9500 . ?
C17 S1 1.804(4) . ?
C17 H17A 0.9800 . ?
C17 H17B 0.9800 . ?
C17 H17C 0.9800 . ?
C18 S2 1.810(4) . ?
C18 H18A 0.9800 . ?
C18 H18B 0.9800 . ?
C18 H18C 0.9800 . ?
C19 S3 1.797(4) . ?
C19 H19A 0.9800 . ?
C19 H19B 0.9800 . ?
C19 H19C 0.9800 . ?
C20 C25 1.396(4) . ?
C20 C21 1.397(4) . ?
C21 C22 1.401(4) . ?
C21 H21 0.9500 . ?
C22 C23 1.396(5) . ?
C22 S4 1.765(3) . ?
C23 C24 1.406(4) . ?
C23 S5 1.777(3) . ?
C24 C25 1.395(4) . ?
C24 S6 1.763(3) . ?
C25 H25 0.9500 . ?
C26 S4 1.802(4) . ?
C26 H26A 0.9800 . ?
C26 H26B 0.9800 . ?
C26 H26C 0.9800 . ?
C27 S5 1.816(3) . ?
C27 H27A 0.9800 . ?
C27 H27B 0.9800 . ?
C27 H27C 0.9800 . ?
C28 S6 1.803(3) . ?
C28 H28A 0.9800 . ?
C28 H28B 0.9800 . ?
C28 H28C 0.9800 . ?
N3 O1 1.220(10) . ?
N3 O2 1.221(6) . ?
N3 C29 1.442(6) . ?
C29 C30 1.3900 . ?
C29 C34 1.3900 . ?
C30 C31 1.3900 . ?
C30 H30 0.9500 . ?
C31 C32 1.3900 . ?
C31 H31 0.9500 . ?
C32 C33 1.3900 . ?
C32 H32 0.9500 . ?
C33 C34 1.3900 . ?
C33 H33 0.9500 . ?
C34 H34 0.9500 . ?
N3B O2B 1.218(16) . ?
N3B O1B 1.221(13) . ?
N3B C29B 1.441(12) . ?
C29B C30B 1.3900 . ?
C29B C34B 1.3900 . ?
C30B C31B 1.3900 . ?
C30B H30B 0.9500 . ?
C31B C32B 1.3900 . ?
C31B H31B 0.9500 . ?
C32B C33B 1.3900 . ?
C32B H32B 0.9500 . ?
C33B C34B 1.3900 . ?
C33B H33B 0.9500 . ?
C34B H34B 0.9500 . ?
C35 C36 1.380(5) . ?
C35 C40 1.386(5) . ?
C35 N4 1.460(5) . ?
C36 C37 1.383(5) . ?
C36 H36 0.9500 . ?
C37 C38 1.386(5) . ?
C37 H37 0.9500 . ?
C38 C39 1.373(6) . ?
C38 H38 0.9500 . ?
C39 C40 1.381(6) . ?
C39 H39 0.9500 . ?
C40 H40 0.9500 . ?
N4 O3 1.228(4) . ?
N4 O4 1.236(4) . ?
C41 C46 1.356(8) . ?
C41 C42 1.362(7) . ?
C41 H41 0.9500 . ?
C42 C43 1.349(9) . ?
C42 H42 0.9500 . ?
C43 C44 1.321(10) . ?
C43 H43 0.9500 . ?
C44 C45 1.360(10) . ?
C44 H44 0.9500 . ?
C45 C46 1.388(10) . ?
C45 H45 0.9500 . ?
C46 H46 0.9500 . ?
C47 C52 1.374(6) . ?
C47 C48 1.375(6) . ?
C47 H47 0.9500 . ?
C48 C49 1.386(5) . ?
C48 H48 0.9500 . ?
C49 C50 1.384(6) . ?
C49 H49 0.9500 . ?
C50 C51 1.373(6) . ?
C50 H50 0.9500 . ?
C51 C52 1.382(6) . ?
C51 H51 0.9500 . ?
C52 H52 0.9500 . ?
N1 Cu1 1.994(2) . ?
N2 Cu1 2.007(2) . ?
Cu1 N1 1.994(2) 3_667 ?
Cu1 N2 2.007(2) 3_667 ?
